data_1524824
loop_
_publ_author_name
'Lucat, C.'
'Portier, J.'
'Sorbe, P.'
'Reau, J.M.'
'Hagenmuller, P.'

_publ_section_title
;
 Synthese et etude de la conductivite anionique de nouveaux electrolytes M
 Bi F4 (M= K, Rb, Tl)
;
_journal_name_full 'Materials Research Bulletin'
_journal_page_first 145
_journal_page_last 150
_journal_volume 12
_journal_year 1977
_chemical_formula_sum 'Bi F4 Tl'
_chemical_name_systematic 'Tl (Bi F4)'
_space_group_IT_number 62
_symmetry_space_group_name_Hall '-P 2bc 2a'
_symmetry_space_group_name_H-M 'P m n b'
_cell_angle_alpha 90
_cell_angle_beta 90
_cell_angle_gamma 90
_cell_formula_units_Z 2
_cell_length_a 3.91
_cell_length_b 6.51
_cell_length_c 7.59
_cell_volume 193.197
_citation_journal_id_ASTM MRBUAC
_cod_data_source_file Lucat_MRBUAC_1977_174.cif
_cod_data_source_block Bi1F4Tl1
_cod_original_cell_volume 193.1966
_cod_original_sg_symbol_Hall '-P 2ac 2n (y,-x,z)'
_cod_original_formula_sum 'Bi1 F4 Tl1'
_cod_database_code 1524824

loop_
_symmetry_equiv_pos_as_xyz
x,y,z
-x,-y+1/2,z+1/2
-x+1/2,y+1/2,-z+1/2
x+1/2,-y,-z
-x,-y,-z
x,y-1/2,-z-1/2
x-1/2,-y-1/2,z-1/2
-x-1/2,y,z

loop_
_atom_site_label
_atom_site_type_symbol
_atom_site_fract_x
_atom_site_fract_y
_atom_site_fract_z
_atom_site_occupancy
_atom_site_U_iso_or_equiv
F1 F-1 0.25 0.142 0.085 1 0.0
Bi1 Bi+3 0.25 -0.244 0.103 0.5 0.0
F2 F-1 0.25 0.051 -0.314 1 0.0
Tl1 Tl+1 0.25 -0.244 0.103 0.5 0.0
